data_7245591
loop_
_publ_author_name
'Viviano-Posadas, Alejandro O.'
'Romero-Mendoza, Ulises'
'Bazany-Rodr\'iguez, Iv\'an J.'
'Vel\'azquez-Castillo, Roc\'io V.'
'Mart\'inez-Otero, Diego'
'Bautista-Renedo, Joanatan M.'
'Gonz\'alez-Rivas, Nelly'
'Galindo-Murillo, Rodrigo'
'Salom\'on-Flores, Mar\'ia K.'
'Dorazco-Gonz\'alez, Alejandro'

_publ_section_title
;
 Efficient fluorescent recognition of ATP/GTP by a water-soluble
 bisquinolinium pyridine-2,6-dicarboxamide compound. Crystal structures,
 spectroscopic studies and interaction mode with DNA
;
_journal_issue 43
_journal_name_full 'RSC Advances'
_journal_page_first 27826
_journal_page_last 27838
_journal_paper_doi 10.1039/D2RA05040D
_journal_volume 12
_journal_year 2022
_chemical_formula_moiety 'C20 H19 N2 O3, C F3 O3 S'
_chemical_formula_sum 'C21 H19 F3 N2 O6 S'
_chemical_formula_weight 484.44
_space_group_crystal_system monoclinic
_space_group_IT_number 14
_space_group_name_Hall '-P 2ybc'
_space_group_name_H-M_alt 'P 1 21/c 1'
_atom_sites_solution_hydrogens mixed
_audit_creation_method SHELXL-2013
_audit_update_record
;
2021-10-29 deposited with the CCDC.	2022-09-21 downloaded from the CCDC.
;
_cell_angle_alpha 90
_cell_angle_beta 93.2292(18)
_cell_angle_gamma 90
_cell_formula_units_Z 4
_cell_length_a 9.3162(2)
_cell_length_b 15.1106(4)
_cell_length_c 15.1042(4)
_cell_measurement_reflns_used 6833
_cell_measurement_temperature 100(2)
_cell_measurement_theta_max 68.23
_cell_measurement_theta_min 4.14
_cell_volume 2122.89(9)
_computing_cell_refinement 'Bruker SAINT'
_computing_data_collection 'Bruker APEX2'
_computing_data_reduction 'Bruker SAINT'
_computing_molecular_graphics 'Bruker SHELXTL'
_computing_publication_material 'Bruker SHELXTL'
_computing_structure_refinement 'SHELXL-2013 (Sheldrick, 2013)'
_computing_structure_solution 'SHELXS-97 (Sheldrick 2008)'
_diffrn_ambient_temperature 100(2)
_diffrn_measured_fraction_theta_full 0.988
_diffrn_measured_fraction_theta_max 0.984
_diffrn_measurement_device_type 'Bruker APEX-II CCD'
_diffrn_measurement_method '\w scans'
_diffrn_radiation_monochromator mirrors
_diffrn_radiation_type CuK\a
_diffrn_radiation_wavelength 1.54178
_diffrn_reflns_av_R_equivalents 0.0284
_diffrn_reflns_av_unetI/netI 0.0228
_diffrn_reflns_Laue_measured_fraction_full 0.988
_diffrn_reflns_Laue_measured_fraction_max 0.984
_diffrn_reflns_limit_h_max 11
_diffrn_reflns_limit_h_min -10
_diffrn_reflns_limit_k_max 18
_diffrn_reflns_limit_k_min -17
_diffrn_reflns_limit_l_max 11
_diffrn_reflns_limit_l_min -17
_diffrn_reflns_number 16120
_diffrn_reflns_point_group_measured_fraction_full 0.988
_diffrn_reflns_point_group_measured_fraction_max 0.984
_diffrn_reflns_theta_full 67.679
_diffrn_reflns_theta_max 68.296
_diffrn_reflns_theta_min 4.142
_diffrn_source 'Incoatec ImuS'
_exptl_absorpt_coefficient_mu 1.985
_exptl_absorpt_correction_T_max 0.7531
_exptl_absorpt_correction_T_min 0.6432
_exptl_absorpt_correction_type multi-scan
_exptl_absorpt_process_details 'SADABS 2012/1, Sheldrick'
_exptl_crystal_colour colourless
_exptl_crystal_density_diffrn 1.516
_exptl_crystal_description plate
_exptl_crystal_F_000 1000
_exptl_crystal_size_max 0.289
_exptl_crystal_size_mid 0.175
_exptl_crystal_size_min 0.040
_refine_diff_density_max 0.681
_refine_diff_density_min -0.339
_refine_diff_density_rms 0.052
_refine_ls_extinction_method none
_refine_ls_goodness_of_fit_ref 1.023
_refine_ls_hydrogen_treatment mixed
_refine_ls_matrix_type full
_refine_ls_number_parameters 302
_refine_ls_number_reflns 3834
_refine_ls_number_restraints 0
_refine_ls_restrained_S_all 1.023
_refine_ls_R_factor_all 0.0429
_refine_ls_R_factor_gt 0.0368
_refine_ls_shift/su_max 0.000
_refine_ls_shift/su_mean 0.000
_refine_ls_structure_factor_coef Fsqd
_refine_ls_weighting_details 'w=1/[\s^2^(Fo^2^)+(0.0584P)^2^+1.4287P] where P=(Fo^2^+2Fc^2^)/3'
_refine_ls_weighting_scheme calc
_refine_ls_wR_factor_gt 0.0979
_refine_ls_wR_factor_ref 0.1022
_reflns_Friedel_coverage 0.000
_reflns_number_gt 3369
_reflns_number_total 3834
_reflns_threshold_expression 'I > 2\s(I)'
_cod_data_source_file d2ra05040d2.cif
_cod_data_source_block cu_166dga13_0m
_cod_original_sg_symbol_H-M 'P 21/c'
_cod_database_code 7245591
_shelx_space_group_comment
; 
The symmetry employed for this shelxl refinement is uniquely defined 
by the following loop, which should always be used as a source of 
symmetry information in preference to the above space-group names. 
They are only intended as comments. 
;
_shelx_estimated_absorpt_t_min 0.598
_shelx_estimated_absorpt_t_max 0.925
_shelxl_version_number 2013-3

loop_
_space_group_symop_operation_xyz
'x, y, z'
'-x, y+1/2, -z+1/2'
'-x, -y, -z'
'x, -y-1/2, z-1/2'

loop_
_atom_site_label
_atom_site_type_symbol
_atom_site_fract_x
_atom_site_fract_y
_atom_site_fract_z
_atom_site_U_iso_or_equiv
_atom_site_adp_type
_atom_site_occupancy
_atom_site_site_symmetry_order
_atom_site_calc_flag
_atom_site_refinement_flags_posn
_atom_site_refinement_flags_adp
_atom_site_refinement_flags_occupancy
_atom_site_disorder_assembly
_atom_site_disorder_group
S1 S 0.53510(4) 0.63221(3) 0.28128(3) 0.01675(13) Uani 1 1 d . . . . .
F1 F 0.70641(15) 0.59406(10) 0.41882(10) 0.0473(4) Uani 1 1 d . . . . .
F2 F 0.48093(16) 0.57312(10) 0.43804(9) 0.0458(4) Uani 1 1 d . . . . .
F3 F 0.59721(15) 0.48139(8) 0.35972(10) 0.0427(4) Uani 1 1 d . . . . .
O1 O 0.11641(15) 0.67349(9) 0.07379(11) 0.0320(4) Uani 1 1 d . . . . .
O2 O 0.28148(14) 0.39341(10) -0.00506(9) 0.0280(3) Uani 1 1 d . . . . .
O3 O 0.50486(13) 0.39374(9) 0.06089(9) 0.0226(3) Uani 1 1 d . . . . .
O4 O 0.52980(15) 0.72119(9) 0.31421(10) 0.0262(3) Uani 1 1 d . . . . .
O5 O 0.39886(14) 0.59519(9) 0.25045(10) 0.0268(3) Uani 1 1 d . . . . .
O6 O 0.65156(16) 0.61420(10) 0.22515(10) 0.0303(3) Uani 1 1 d . . . . .
N1 N -0.06578(17) 0.62471(10) 0.15410(11) 0.0172(3) Uani 1 1 d . . . . .
H1 H -0.147(3) 0.6359(14) 0.1705(15) 0.021 Uiso 1 1 d . U . . .
N2 N 0.15855(15) 0.42692(10) 0.15229(10) 0.0153(3) Uani 1 1 d . . . . .
C1 C -0.0532(2) 0.78076(12) 0.11496(12) 0.0194(4) Uani 1 1 d . . . . .
C2 C 0.0407(2) 0.85054(13) 0.10093(14) 0.0270(4) Uani 1 1 d . . . . .
H2 H 0.1383 0.8387 0.0900 0.032 Uiso 1 1 calc R U . . .
C3 C -0.0077(2) 0.93716(14) 0.10293(15) 0.0319(5) Uani 1 1 d . . . . .
H3 H 0.0573 0.9845 0.0947 0.038 Uiso 1 1 calc R U . . .
C4 C -0.1499(2) 0.95494(13) 0.11676(14) 0.0292(5) Uani 1 1 d . . . . .
H4 H -0.1829 1.0144 0.1173 0.035 Uiso 1 1 calc R U . . .
C5 C -0.2446(2) 0.88599(13) 0.12989(14) 0.0263(4) Uani 1 1 d . . . . .
H5 H -0.3428 0.8983 0.1387 0.032 Uiso 1 1 calc R U . . .
C6 C -0.1962(2) 0.79892(12) 0.13018(13) 0.0229(4) Uani 1 1 d . . . . .
H6 H -0.2607 0.7519 0.1408 0.027 Uiso 1 1 calc R U . . .
C7 C 0.00667(19) 0.68917(12) 0.11127(12) 0.0192(4) Uani 1 1 d . . . . .
C8 C 0.11824(19) 0.51134(11) 0.15460(12) 0.0166(4) Uani 1 1 d . . . . .
H8 H 0.1896 0.5563 0.1575 0.020 Uiso 1 1 calc R U . . .
C9 C 0.06074(18) 0.35799(12) 0.14914(12) 0.0164(4) Uani 1 1 d . . . . .
C10 C 0.10377(19) 0.26921(12) 0.14174(13) 0.0191(4) Uani 1 1 d . . . . .
H10 H 0.2019 0.2547 0.1353 0.023 Uiso 1 1 calc R U . . .
C11 C 0.0020(2) 0.20402(12) 0.14392(13) 0.0222(4) Uani 1 1 d . . . . .
H11 H 0.0303 0.1440 0.1383 0.027 Uiso 1 1 calc R U . . .
C12 C -0.1440(2) 0.22410(12) 0.15440(14) 0.0231(4) Uani 1 1 d . . . . .
H12 H -0.2120 0.1776 0.1581 0.028 Uiso 1 1 calc R U . . .
C13 C -0.18794(19) 0.30995(12) 0.15917(13) 0.0204(4) Uani 1 1 d . . . . .
H13 H -0.2867 0.3230 0.1652 0.024 Uiso 1 1 calc R U . . .
C14 C -0.08669(19) 0.37998(12) 0.15511(12) 0.0170(4) Uani 1 1 d . . . . .
C15 C -0.12873(19) 0.46917(12) 0.15536(12) 0.0178(4) Uani 1 1 d . . . . .
H15 H -0.2276 0.4840 0.1573 0.021 Uiso 1 1 calc R U . . .
C16 C -0.02737(19) 0.53537(11) 0.15286(12) 0.0165(4) Uani 1 1 d . . . . .
C17 C 0.31481(18) 0.40967(11) 0.15299(12) 0.0171(4) Uani 1 1 d . . . . .
H17A H 0.3380 0.3556 0.1879 0.021 Uiso 1 1 calc R U . . .
H17B H 0.3678 0.4598 0.1816 0.021 Uiso 1 1 calc R U . . .
C18 C 0.36184(19) 0.39788(12) 0.05947(13) 0.0195(4) Uani 1 1 d . . . . .
C19 C 0.5662(2) 0.37320(14) -0.02530(15) 0.0289(5) Uani 1 1 d . . . . .
H19A H 0.6663 0.3953 -0.0250 0.035 Uiso 1 1 calc R U . . .
H19B H 0.5095 0.4035 -0.0737 0.035 Uiso 1 1 calc R U . . .
C20 C 0.5646(2) 0.27452(14) -0.04185(16) 0.0318(5) Uani 1 1 d . . . . .
H20A H 0.6240 0.2448 0.0048 0.048 Uiso 1 1 calc R U . . .
H20B H 0.6031 0.2622 -0.0996 0.048 Uiso 1 1 calc R U . . .
H20C H 0.4657 0.2526 -0.0414 0.048 Uiso 1 1 calc R U . . .
C21 C 0.5822(2) 0.56668(14) 0.37998(15) 0.0298(5) Uani 1 1 d . . . . .

loop_
_atom_site_aniso_label
_atom_site_aniso_U_11
_atom_site_aniso_U_22
_atom_site_aniso_U_33
_atom_site_aniso_U_23
_atom_site_aniso_U_13
_atom_site_aniso_U_12
S1 0.0130(2) 0.0168(2) 0.0206(2) -0.00137(16) 0.00184(17) -0.00098(15)
F1 0.0412(8) 0.0526(9) 0.0452(8) 0.0121(7) -0.0224(7) -0.0091(6)
F2 0.0548(9) 0.0518(9) 0.0323(7) 0.0095(6) 0.0167(7) -0.0046(7)
F3 0.0418(8) 0.0231(6) 0.0631(9) 0.0124(6) 0.0014(7) 0.0029(5)
O1 0.0251(8) 0.0250(7) 0.0476(9) 0.0102(7) 0.0186(7) 0.0082(6)
O2 0.0177(7) 0.0436(8) 0.0226(7) -0.0008(6) 0.0009(6) 0.0042(6)
O3 0.0126(6) 0.0271(7) 0.0282(7) 0.0036(6) 0.0038(5) 0.0019(5)
O4 0.0231(7) 0.0182(7) 0.0373(8) -0.0053(6) 0.0020(6) -0.0016(5)
O5 0.0187(7) 0.0252(7) 0.0359(8) -0.0057(6) -0.0044(6) -0.0028(5)
O6 0.0271(8) 0.0315(8) 0.0337(8) -0.0005(6) 0.0139(7) 0.0019(6)
N1 0.0129(7) 0.0157(7) 0.0233(8) -0.0005(6) 0.0035(6) 0.0036(6)
N2 0.0110(7) 0.0167(7) 0.0183(8) 0.0001(6) 0.0004(6) 0.0015(5)
C1 0.0220(9) 0.0178(9) 0.0187(9) 0.0017(7) 0.0023(7) 0.0019(7)
C2 0.0248(10) 0.0230(10) 0.0334(11) 0.0019(8) 0.0027(9) -0.0002(8)
C3 0.0369(12) 0.0190(10) 0.0395(12) 0.0020(9) -0.0013(10) -0.0036(8)
C4 0.0439(13) 0.0164(9) 0.0268(11) -0.0007(8) -0.0013(9) 0.0071(8)
C5 0.0276(10) 0.0255(10) 0.0261(11) 0.0011(8) 0.0025(9) 0.0097(8)
C6 0.0238(10) 0.0198(9) 0.0253(10) 0.0027(8) 0.0036(8) 0.0020(7)
C7 0.0178(9) 0.0192(9) 0.0206(9) 0.0009(7) 0.0023(7) 0.0014(7)
C8 0.0161(9) 0.0157(8) 0.0178(9) -0.0005(7) 0.0000(7) 0.0003(6)
C9 0.0145(8) 0.0171(8) 0.0175(9) 0.0001(7) 0.0000(7) -0.0008(6)
C10 0.0146(8) 0.0193(9) 0.0233(10) 0.0005(7) 0.0013(7) 0.0027(7)
C11 0.0224(10) 0.0147(8) 0.0293(10) -0.0005(7) -0.0017(8) 0.0011(7)
C12 0.0197(9) 0.0203(9) 0.0291(11) 0.0016(8) 0.0000(8) -0.0042(7)
C13 0.0138(8) 0.0220(9) 0.0254(10) 0.0022(8) 0.0005(7) -0.0016(7)
C14 0.0142(8) 0.0194(9) 0.0172(9) 0.0009(7) 0.0000(7) 0.0009(7)
C15 0.0129(8) 0.0202(9) 0.0203(9) 0.0000(7) 0.0015(7) 0.0021(6)
C16 0.0171(9) 0.0162(8) 0.0162(9) 0.0002(7) 0.0014(7) 0.0025(7)
C17 0.0094(8) 0.0179(8) 0.0240(10) 0.0000(7) -0.0007(7) 0.0016(6)
C18 0.0139(9) 0.0173(8) 0.0273(10) 0.0035(7) 0.0023(8) 0.0023(6)
C19 0.0232(10) 0.0311(11) 0.0327(11) -0.0010(9) 0.0044(9) 0.0033(8)
C20 0.0254(11) 0.0353(12) 0.0348(12) -0.0034(9) 0.0019(9) 0.0025(8)
C21 0.0282(11) 0.0286(10) 0.0322(12) 0.0056(9) -0.0018(9) -0.0045(8)

loop_
_atom_type_symbol
_atom_type_description
_atom_type_scat_dispersion_real
_atom_type_scat_dispersion_imag
_atom_type_scat_source
C C 0.0181 0.0091 'International Tables Vol C Tables 4.2.6.8 and 6.1.1.4'
H H 0.0000 0.0000 'International Tables Vol C Tables 4.2.6.8 and 6.1.1.4'
N N 0.0311 0.0180 'International Tables Vol C Tables 4.2.6.8 and 6.1.1.4'
O O 0.0492 0.0322 'International Tables Vol C Tables 4.2.6.8 and 6.1.1.4'
F F 0.0727 0.0534 'International Tables Vol C Tables 4.2.6.8 and 6.1.1.4'
S S 0.3331 0.5567 'International Tables Vol C Tables 4.2.6.8 and 6.1.1.4'

loop_
_geom_angle_atom_site_label_1
_geom_angle_atom_site_label_2
_geom_angle_atom_site_label_3
_geom_angle
_geom_angle_site_symmetry_1
_geom_angle_site_symmetry_3
_geom_angle_publ_flag
O4 S1 O6 115.01(9) . . ?
O4 S1 O5 115.40(8) . . ?
O6 S1 O5 114.57(9) . . ?
O4 S1 C21 103.71(9) . . ?
O6 S1 C21 102.95(10) . . ?
O5 S1 C21 102.76(9) . . ?
C18 O3 C19 115.47(15) . . ?
C7 N1 C16 123.23(16) . . ?
C8 N2 C9 122.44(15) . . ?
C8 N2 C17 116.61(14) . . ?
C9 N2 C17 120.94(14) . . ?
C6 C1 C2 119.39(17) . . ?
C6 C1 C7 123.48(17) . . ?
C2 C1 C7 117.12(17) . . ?
C3 C2 C1 120.2(2) . . ?
C4 C3 C2 120.3(2) . . ?
C3 C4 C5 119.98(18) . . ?
C4 C5 C6 120.14(19) . . ?
C5 C6 C1 119.95(18) . . ?
O1 C7 N1 122.01(17) . . ?
O1 C7 C1 121.45(17) . . ?
N1 C7 C1 116.51(16) . . ?
N2 C8 C16 121.43(16) . . ?
N2 C9 C10 122.07(16) . . ?
N2 C9 C14 117.33(16) . . ?
C10 C9 C14 120.60(16) . . ?
C11 C10 C9 118.93(17) . . ?
C10 C11 C12 121.42(17) . . ?
C13 C12 C11 120.29(17) . . ?
C12 C13 C14 120.28(17) . . ?
C15 C14 C9 119.71(16) . . ?
C15 C14 C13 121.93(16) . . ?
C9 C14 C13 118.35(16) . . ?
C16 C15 C14 120.36(16) . . ?
C15 C16 N1 121.66(16) . . ?
C15 C16 C8 118.36(16) . . ?
N1 C16 C8 119.86(16) . . ?
N2 C17 C18 110.54(14) . . ?
O2 C18 O3 126.10(18) . . ?
O2 C18 C17 124.49(16) . . ?
O3 C18 C17 109.41(15) . . ?
O3 C19 C20 110.52(17) . . ?
F2 C21 F1 108.55(19) . . ?
F2 C21 F3 108.05(17) . . ?
F1 C21 F3 107.54(18) . . ?
F2 C21 S1 110.67(15) . . ?
F1 C21 S1 110.76(14) . . ?
F3 C21 S1 111.15(15) . . ?

loop_
_geom_bond_atom_site_label_1
_geom_bond_atom_site_label_2
_geom_bond_distance
_geom_bond_site_symmetry_2
_geom_bond_publ_flag
S1 O4 1.4354(14) . ?
S1 O6 1.4400(15) . ?
S1 O5 1.4402(13) . ?
S1 C21 1.823(2) . ?
F1 C21 1.333(2) . ?
F2 C21 1.328(3) . ?
F3 C21 1.334(3) . ?
O1 C7 1.219(2) . ?
O2 C18 1.197(2) . ?
O3 C18 1.333(2) . ?
O3 C19 1.484(3) . ?
N1 C7 1.368(2) . ?
N1 C16 1.397(2) . ?
N2 C8 1.331(2) . ?
N2 C9 1.383(2) . ?
N2 C17 1.478(2) . ?
C1 C6 1.392(3) . ?
C1 C2 1.394(3) . ?
C1 C7 1.495(2) . ?
C2 C3 1.385(3) . ?
C3 C4 1.379(3) . ?
C4 C5 1.387(3) . ?
C5 C6 1.391(3) . ?
C8 C16 1.403(2) . ?
C9 C10 1.406(2) . ?
C9 C14 1.421(2) . ?
C10 C11 1.369(3) . ?
C11 C12 1.412(3) . ?
C12 C13 1.363(3) . ?
C13 C14 1.421(2) . ?
C14 C15 1.403(2) . ?
C15 C16 1.378(3) . ?
C17 C18 1.513(3) . ?
C19 C20 1.512(3) . ?

loop_
_geom_hbond_atom_site_label_D
_geom_hbond_atom_site_label_H
_geom_hbond_atom_site_label_A
_geom_hbond_distance_DH
_geom_hbond_distance_HA
_geom_hbond_distance_DA
_geom_hbond_angle_DHA
_geom_hbond_site_symmetry_A
N1 H1 O6 0.83(2) 2.12(2) 2.903(2) 159(2) 1_455
C8 H8 O1 0.95 2.26 2.737(2) 110.3 .
C8 H8 O5 0.95 2.41 3.179(2) 137.9 .
C15 H15 O6 0.95 2.51 3.217(2) 130.8 1_455
C17 H17A O4 0.99 2.38 3.220(2) 142.7 2_645
C17 H17B O5 0.99 2.31 3.242(2) 157.3 .
C19 H19A O1 0.99 2.43 3.165(2) 130.9 3_665

loop_
_geom_torsion_atom_site_label_1
_geom_torsion_atom_site_label_2
_geom_torsion_atom_site_label_3
_geom_torsion_atom_site_label_4
_geom_torsion
_geom_torsion_site_symmetry_1
_geom_torsion_site_symmetry_2
_geom_torsion_site_symmetry_3
_geom_torsion_site_symmetry_4
_geom_torsion_publ_flag
C6 C1 C2 C3 0.6(3) . . . . ?
C7 C1 C2 C3 179.64(19) . . . . ?
C1 C2 C3 C4 -1.5(3) . . . . ?
C2 C3 C4 C5 0.8(3) . . . . ?
C3 C4 C5 C6 0.8(3) . . . . ?
C4 C5 C6 C1 -1.7(3) . . . . ?
C2 C1 C6 C5 1.0(3) . . . . ?
C7 C1 C6 C5 -178.01(18) . . . . ?
C16 N1 C7 O1 -5.1(3) . . . . ?
C16 N1 C7 C1 176.67(16) . . . . ?
C6 C1 C7 O1 158.6(2) . . . . ?
C2 C1 C7 O1 -20.5(3) . . . . ?
C6 C1 C7 N1 -23.2(3) . . . . ?
C2 C1 C7 N1 157.80(18) . . . . ?
C9 N2 C8 C16 -0.8(3) . . . . ?
C17 N2 C8 C16 179.04(16) . . . . ?
C8 N2 C9 C10 176.39(17) . . . . ?
C17 N2 C9 C10 -3.4(3) . . . . ?
C8 N2 C9 C14 -4.6(3) . . . . ?
C17 N2 C9 C14 175.59(16) . . . . ?
N2 C9 C10 C11 176.43(17) . . . . ?
C14 C9 C10 C11 -2.6(3) . . . . ?
C9 C10 C11 C12 -0.7(3) . . . . ?
C10 C11 C12 C13 2.6(3) . . . . ?
C11 C12 C13 C14 -1.0(3) . . . . ?
N2 C9 C14 C15 6.0(3) . . . . ?
C10 C9 C14 C15 -174.96(17) . . . . ?
N2 C9 C14 C13 -175.05(16) . . . . ?
C10 C9 C14 C13 4.0(3) . . . . ?
C12 C13 C14 C15 176.77(18) . . . . ?
C12 C13 C14 C9 -2.2(3) . . . . ?
C9 C14 C15 C16 -2.2(3) . . . . ?
C13 C14 C15 C16 178.90(17) . . . . ?
C14 C15 C16 N1 -179.23(16) . . . . ?
C14 C15 C16 C8 -3.2(3) . . . . ?
C7 N1 C16 C15 -147.34(18) . . . . ?
C7 N1 C16 C8 36.7(3) . . . . ?
N2 C8 C16 C15 4.8(3) . . . . ?
N2 C8 C16 N1 -179.09(16) . . . . ?
C8 N2 C17 C18 -95.28(18) . . . . ?
C9 N2 C17 C18 84.55(19) . . . . ?
C19 O3 C18 O2 -6.1(3) . . . . ?
C19 O3 C18 C17 174.13(14) . . . . ?
N2 C17 C18 O2 -7.6(2) . . . . ?
N2 C17 C18 O3 172.13(14) . . . . ?
C18 O3 C19 C20 -82.7(2) . . . . ?
O4 S1 C21 F2 62.42(16) . . . . ?
O6 S1 C21 F2 -177.41(14) . . . . ?
O5 S1 C21 F2 -58.10(16) . . . . ?
O4 S1 C21 F1 -58.01(18) . . . . ?
O6 S1 C21 F1 62.15(18) . . . . ?
O5 S1 C21 F1 -178.54(15) . . . . ?
O4 S1 C21 F3 -177.50(14) . . . . ?
O6 S1 C21 F3 -57.34(16) . . . . ?
O5 S1 C21 F3 61.97(16) . . . . ?
